data_4133762
loop_
_publ_author_name
'Campbell, Mark W.'
'Compton, Jordan S.'
'Kelly, Christopher B.'
'Molander, Gary A.'

_publ_section_title
;
 Three-Component Olefin Dicarbofunctionalization Enabled by
 Nickel/Photoredox Dual Catalysis.
;
_journal_issue 51
_journal_name_full 'Journal of the American Chemical Society'
_journal_page_first 20069
_journal_page_last 20078
_journal_paper_doi 10.1021/jacs.9b08282
_journal_volume 141
_journal_year 2019
_chemical_formula_moiety 'C H2 Cl2, C36 H57 B2 N O8 S'
_chemical_formula_sum 'C37 H59 B2 Cl2 N O8 S'
_chemical_formula_weight 770.43
_space_group_crystal_system triclinic
_space_group_IT_number 2
_space_group_name_Hall '-P 1'
_space_group_name_H-M_alt 'P -1'
_atom_sites_solution_hydrogens geom
_atom_sites_solution_primary dual
_audit_creation_date 2019-02-15
_audit_creation_method
;
Olex2 1.2
(compiled 2018.05.29 svn.r3508 for OlexSys, GUI svn.r5506)
;
_cell_angle_alpha 106.075(2)
_cell_angle_beta 108.081(2)
_cell_angle_gamma 102.136(2)
_cell_formula_units_Z 2
_cell_length_a 11.9599(6)
_cell_length_b 13.0727(6)
_cell_length_c 14.6426(7)
_cell_measurement_reflns_used 9751
_cell_measurement_temperature 100
_cell_measurement_theta_max 25.416
_cell_measurement_theta_min 2.970
_cell_volume 1978.23(17)
_computing_cell_refinement 'SAINT V8.38A (2016)'
_computing_data_collection 'Bruker APEX3 v2016.1-0'
_computing_data_reduction 'SAINT V8.38A (2016)'
_computing_molecular_graphics 'ORTEP-3 (Farrugia, 2012)'
_computing_publication_material 'Olex2 (Dolomanov et al., 2009)'
_computing_structure_refinement 'ShelXL (Sheldrick, 2015)'
_computing_structure_solution 'ShelXT (Sheldrick, 2015)'
_diffrn_ambient_temperature 100
_diffrn_measured_fraction_theta_full 0.999
_diffrn_measured_fraction_theta_max 0.997
_diffrn_measurement_device 'CMOS area detector'
_diffrn_measurement_device_type 'Bruker D8QUEST'
_diffrn_measurement_method '\w and \f scans'
_diffrn_radiation_monochromator graphite
_diffrn_radiation_type MoK\a
_diffrn_radiation_wavelength 0.71073
_diffrn_reflns_av_R_equivalents 0.0625
_diffrn_reflns_av_unetI/netI 0.0257
_diffrn_reflns_Laue_measured_fraction_full 0.999
_diffrn_reflns_Laue_measured_fraction_max 0.997
_diffrn_reflns_limit_h_max 14
_diffrn_reflns_limit_h_min -14
_diffrn_reflns_limit_k_max 15
_diffrn_reflns_limit_k_min -15
_diffrn_reflns_limit_l_max 17
_diffrn_reflns_limit_l_min -17
_diffrn_reflns_number 81673
_diffrn_reflns_point_group_measured_fraction_full 0.999
_diffrn_reflns_point_group_measured_fraction_max 0.997
_diffrn_reflns_theta_full 25.242
_diffrn_reflns_theta_max 25.433
_diffrn_reflns_theta_min 2.899
_diffrn_source 'sealed tube'
_exptl_absorpt_coefficient_mu 0.267
_exptl_absorpt_correction_T_max 0.7452
_exptl_absorpt_correction_T_min 0.7205
_exptl_absorpt_correction_type multi-scan
_exptl_absorpt_process_details 'SADABS v2014/5'
_exptl_crystal_colour colorless
_exptl_crystal_density_diffrn 1.293
_exptl_crystal_description prism
_exptl_crystal_F_000 824
_exptl_crystal_size_max 0.25
_exptl_crystal_size_mid 0.12
_exptl_crystal_size_min 0.1
_refine_diff_density_max 0.391
_refine_diff_density_min -0.345
_refine_diff_density_rms 0.050
_refine_ls_extinction_method none
_refine_ls_goodness_of_fit_ref 1.037
_refine_ls_hydrogen_treatment constr
_refine_ls_matrix_type full
_refine_ls_number_parameters 471
_refine_ls_number_reflns 7288
_refine_ls_number_restraints 0
_refine_ls_restrained_S_all 1.037
_refine_ls_R_factor_all 0.0489
_refine_ls_R_factor_gt 0.0374
_refine_ls_shift/su_max 0.001
_refine_ls_shift/su_mean 0.000
_refine_ls_structure_factor_coef Fsqd
_refine_ls_weighting_details 'w=1/[\s^2^(Fo^2^)+(0.0294P)^2^+1.6812P] where P=(Fo^2^+2Fc^2^)/3'
_refine_ls_weighting_scheme calc
_refine_ls_wR_factor_gt 0.0799
_refine_ls_wR_factor_ref 0.0856
_reflns_number_gt 6117
_reflns_number_total 7288
_reflns_threshold_expression 'I > 2\s(I)'
_cod_data_source_file ja9b08282_si_003.cif
_cod_data_source_block 9245
_cod_depositor_comments 'Adding full bibliography for 4133761--4133763.cif.'
_cod_database_code 4133762
_shelx_shelxl_version_number 2018/3
_shelx_estimated_absorpt_t_max 0.974
_shelx_estimated_absorpt_t_min 0.936

loop_
_space_group_symop_operation_xyz
'x, y, z'
'-x, -y, -z'

loop_
_atom_site_label
_atom_site_type_symbol
_atom_site_fract_x
_atom_site_fract_y
_atom_site_fract_z
_atom_site_U_iso_or_equiv
_atom_site_adp_type
_atom_site_occupancy
_atom_site_site_symmetry_order
_atom_site_calc_flag
_atom_site_refinement_flags_posn
Cl1 Cl 0.94031(5) 0.81099(5) 0.32619(4) 0.03656(14) Uani 1 1 d .
Cl2 Cl 0.68381(4) 0.66348(4) 0.21230(4) 0.02620(12) Uani 1 1 d .
S1 S 0.41138(4) 0.87086(4) 0.07484(4) 0.01827(11) Uani 1 1 d .
O1 O 0.38549(13) 0.95070(11) 0.14791(12) 0.0278(3) Uani 1 1 d .
O2 O 0.34689(12) 0.84223(12) -0.03382(11) 0.0258(3) Uani 1 1 d .
O3 O 0.81562(12) 0.94695(12) 0.15394(10) 0.0265(3) Uani 1 1 d .
O4 O 0.80335(12) 0.46697(11) 0.29010(11) 0.0253(3) Uani 1 1 d .
O5 O 0.17240(11) 0.39448(10) 0.19654(9) 0.0160(3) Uani 1 1 d .
O6 O 0.15777(11) 0.30999(10) 0.03214(9) 0.0152(3) Uani 1 1 d .
O7 O 0.43926(10) 0.09969(10) 0.43196(9) 0.0155(3) Uani 1 1 d .
O8 O 0.33107(11) 0.22382(10) 0.42726(9) 0.0162(3) Uani 1 1 d .
N1 N 0.56015(13) 0.91989(12) 0.10064(11) 0.0154(3) Uani 1 1 d .
C1 C 0.38864(15) 0.74484(15) 0.09907(14) 0.0150(4) Uani 1 1 d .
C2 C 0.40063(16) 0.74860(15) 0.19751(14) 0.0157(4) Uani 1 1 d .
H2 H 0.413016 0.817206 0.249541 0.019 Uiso 1 1 calc R
C3 C 0.39434(16) 0.65121(15) 0.21907(14) 0.0164(4) Uani 1 1 d .
H3 H 0.400256 0.653026 0.285751 0.020 Uiso 1 1 calc R
C4 C 0.37941(15) 0.55034(14) 0.14392(14) 0.0147(4) Uani 1 1 d .
C5 C 0.36460(16) 0.54883(15) 0.04539(14) 0.0182(4) Uani 1 1 d .
H5 H 0.351629 0.480325 -0.007048 0.022 Uiso 1 1 calc R
C6 C 0.36832(16) 0.64428(15) 0.02211(14) 0.0179(4) Uani 1 1 d .
H6 H 0.357112 0.641432 -0.045789 0.022 Uiso 1 1 calc R
C7 C 0.60402(16) 0.85434(15) 0.02822(14) 0.0181(4) Uani 1 1 d .
H7a H 0.549075 0.838966 -0.043746 0.022 Uiso 1 1 calc R
H7b H 0.601831 0.781417 0.036544 0.022 Uiso 1 1 calc R
C8 C 0.73515(17) 0.92033(17) 0.05001(15) 0.0222(4) Uani 1 1 d .
H8a H 0.765857 0.875709 0.002659 0.027 Uiso 1 1 calc R
H8b H 0.735685 0.990746 0.036918 0.027 Uiso 1 1 calc R
C9 C 0.77454(19) 1.01564(17) 0.22136(16) 0.0276(5) Uani 1 1 d .
H9a H 0.774246 1.084902 0.206295 0.033 Uiso 1 1 calc R
H9b H 0.833130 1.038049 0.293709 0.033 Uiso 1 1 calc R
C10 C 0.64530(17) 0.95443(15) 0.20923(14) 0.0199(4) Uani 1 1 d .
H10a H 0.645682 0.887436 0.228228 0.024 Uiso 1 1 calc R
H10b H 0.617558 1.004565 0.255293 0.024 Uiso 1 1 calc R
C11 C 0.37627(16) 0.44256(14) 0.16563(14) 0.0153(4) Uani 1 1 d .
H11 H 0.408013 0.396037 0.119457 0.018 Uiso 1 1 calc R
C12 C 0.45688(16) 0.46474(14) 0.27807(13) 0.0148(4) Uani 1 1 d .
H12a H 0.409853 0.485714 0.321213 0.018 Uiso 1 1 calc R
H12b H 0.532107 0.530222 0.301859 0.018 Uiso 1 1 calc R
C13 C 0.49866(15) 0.36513(14) 0.29737(14) 0.0141(4) Uani 1 1 d .
C14 C 0.54755(15) 0.39454(14) 0.41600(13) 0.0135(4) Uani 1 1 d .
H14 H 0.486593 0.423641 0.439904 0.016 Uiso 1 1 calc R
C15 C 0.56325(15) 0.29844(14) 0.45573(13) 0.0136(4) Uani 1 1 d .
H15 H 0.600591 0.337206 0.532593 0.016 Uiso 1 1 calc R
C16 C 0.66347(15) 0.25329(14) 0.43241(14) 0.0145(4) Uani 1 1 d .
H16a H 0.632819 0.211887 0.357033 0.017 Uiso 1 1 calc R
H16b H 0.677309 0.199113 0.466932 0.017 Uiso 1 1 calc R
C17 C 0.78885(15) 0.34564(14) 0.46783(14) 0.0149(4) Uani 1 1 d .
C18 C 0.77081(15) 0.44890(14) 0.43874(14) 0.0159(4) Uani 1 1 d .
H18 H 0.851938 0.511551 0.476404 0.019 Uiso 1 1 calc R
C19 C 0.73226(16) 0.42661(15) 0.32480(15) 0.0172(4) Uani 1 1 d .
C20 C 0.60074(16) 0.35258(15) 0.25463(14) 0.0170(4) Uani 1 1 d .
H20a H 0.598707 0.273224 0.236408 0.020 Uiso 1 1 calc R
H20b H 0.578690 0.367900 0.189902 0.020 Uiso 1 1 calc R
C21 C 0.67286(16) 0.49039(14) 0.47152(14) 0.0164(4) Uani 1 1 d .
H21a H 0.698839 0.513207 0.547288 0.020 Uiso 1 1 calc R
H21b H 0.664624 0.556498 0.452924 0.020 Uiso 1 1 calc R
C22 C 0.38814(16) 0.25571(14) 0.23958(13) 0.0148(4) Uani 1 1 d .
H22a H 0.414322 0.193520 0.253569 0.022 Uiso 1 1 calc GR
H22b H 0.358457 0.240036 0.165183 0.022 Uiso 1 1 calc GR
H22c H 0.320969 0.263607 0.263030 0.022 Uiso 1 1 calc GR
C23 C 0.85718(17) 0.38588(17) 0.58548(15) 0.0231(4) Uani 1 1 d .
H23a H 0.867406 0.321437 0.604932 0.035 Uiso 1 1 calc GR
H23b H 0.808679 0.421130 0.619423 0.035 Uiso 1 1 calc GR
H23c H 0.939093 0.440770 0.607200 0.035 Uiso 1 1 calc GR
C24 C 0.87000(17) 0.29592(16) 0.41816(15) 0.0215(4) Uani 1 1 d .
H24a H 0.949962 0.354028 0.440685 0.032 Uiso 1 1 calc GR
H24b H 0.827953 0.268624 0.342781 0.032 Uiso 1 1 calc GR
H24c H 0.884131 0.233227 0.439163 0.032 Uiso 1 1 calc GR
C25 C 0.03859(15) 0.34959(15) 0.13160(13) 0.0151(4) Uani 1 1 d .
C26 C 0.03326(15) 0.26468(15) 0.03007(14) 0.0150(4) Uani 1 1 d .
C27 C -0.02948(17) 0.29815(17) 0.18810(15) 0.0225(4) Uani 1 1 d .
H27a H 0.005126 0.241538 0.206386 0.034 Uiso 1 1 calc GR
H27b H -0.118002 0.262468 0.143341 0.034 Uiso 1 1 calc GR
H27c H -0.019581 0.357172 0.251121 0.034 Uiso 1 1 calc GR
C28 C 0.00109(18) 0.45001(16) 0.11746(15) 0.0219(4) Uani 1 1 d .
H28a H 0.019197 0.505739 0.185141 0.033 Uiso 1 1 calc GR
H28b H -0.088118 0.425168 0.075097 0.033 Uiso 1 1 calc GR
H28c H 0.047989 0.483919 0.083010 0.033 Uiso 1 1 calc GR
C29 C 0.01794(17) 0.14607(15) 0.02942(15) 0.0206(4) Uani 1 1 d .
H29a H 0.025816 0.099847 -0.032098 0.031 Uiso 1 1 calc GR
H29b H -0.064257 0.113279 0.028379 0.031 Uiso 1 1 calc GR
H29c H 0.082395 0.148581 0.091545 0.031 Uiso 1 1 calc GR
C30 C -0.06064(17) 0.26030(16) -0.06956(14) 0.0211(4) Uani 1 1 d .
H30a H -0.043479 0.335410 -0.073214 0.032 Uiso 1 1 calc GR
H30b H -0.144661 0.235126 -0.071174 0.032 Uiso 1 1 calc GR
H30c H -0.054444 0.207523 -0.128623 0.032 Uiso 1 1 calc GR
C31 C 0.32204(15) 0.04560(15) 0.43703(14) 0.0152(4) Uani 1 1 d .
C32 C 0.23873(16) 0.11535(15) 0.40015(14) 0.0160(4) Uani 1 1 d .
C33 C 0.27799(17) -0.07765(15) 0.36878(15) 0.0194(4) Uani 1 1 d .
H33a H 0.272530 -0.084229 0.299093 0.029 Uiso 1 1 calc GR
H33b H 0.195893 -0.114918 0.365497 0.029 Uiso 1 1 calc GR
H33c H 0.337061 -0.113487 0.397599 0.029 Uiso 1 1 calc GR
C34 C 0.35093(18) 0.05836(17) 0.54898(14) 0.0223(4) Uani 1 1 d .
H34a H 0.415962 0.025452 0.571758 0.033 Uiso 1 1 calc GR
H34b H 0.275688 0.019466 0.555174 0.033 Uiso 1 1 calc GR
H34c H 0.379780 0.138392 0.592229 0.033 Uiso 1 1 calc GR
C35 C 0.16604(17) 0.06829(16) 0.28360(15) 0.0216(4) Uani 1 1 d .
H35a H 0.131419 0.123883 0.263046 0.032 Uiso 1 1 calc GR
H35b H 0.098277 -0.000863 0.264007 0.032 Uiso 1 1 calc GR
H35c H 0.221649 0.051586 0.248756 0.032 Uiso 1 1 calc GR
C36 C 0.15272(18) 0.13660(17) 0.45496(16) 0.0245(4) Uani 1 1 d .
H36a H 0.201903 0.177715 0.529069 0.037 Uiso 1 1 calc GR
H36b H 0.095488 0.064549 0.444207 0.037 Uiso 1 1 calc GR
H36c H 0.105066 0.181291 0.427095 0.037 Uiso 1 1 calc GR
C37 C 0.83790(18) 0.68845(18) 0.22022(17) 0.0289(5) Uani 1 1 d .
H37A H 0.864550 0.623249 0.227099 0.035 Uiso 1 1 calc R
H37B H 0.841362 0.696306 0.155729 0.035 Uiso 1 1 calc R
B1 B 0.23299(18) 0.37867(16) 0.13167(16) 0.0149(4) Uani 1 1 d .
B2 B 0.44155(18) 0.20522(17) 0.43478(15) 0.0137(4) Uani 1 1 d .

loop_
_atom_site_aniso_label
_atom_site_aniso_U_11
_atom_site_aniso_U_22
_atom_site_aniso_U_33
_atom_site_aniso_U_23
_atom_site_aniso_U_13
_atom_site_aniso_U_12
Cl1 0.0188(3) 0.0411(3) 0.0360(3) 0.0077(3) 0.0057(2) -0.0006(2)
Cl2 0.0139(2) 0.0289(3) 0.0354(3) 0.0130(2) 0.0098(2) 0.00451(19)
S1 0.0154(2) 0.0204(2) 0.0276(3) 0.0166(2) 0.0107(2) 0.00872(18)
O1 0.0315(8) 0.0249(7) 0.0468(9) 0.0218(7) 0.0265(7) 0.0193(6)
O2 0.0157(7) 0.0349(8) 0.0309(8) 0.0242(7) 0.0046(6) 0.0066(6)
O3 0.0140(7) 0.0306(8) 0.0241(7) 0.0025(6) 0.0013(6) 0.0055(6)
O4 0.0188(7) 0.0303(8) 0.0355(8) 0.0182(7) 0.0170(6) 0.0074(6)
O5 0.0104(6) 0.0179(6) 0.0151(6) 0.0055(5) 0.0006(5) 0.0026(5)
O6 0.0100(6) 0.0151(6) 0.0182(7) 0.0053(5) 0.0052(5) 0.0014(5)
O7 0.0096(6) 0.0172(6) 0.0209(7) 0.0096(5) 0.0061(5) 0.0027(5)
O8 0.0129(6) 0.0129(6) 0.0222(7) 0.0060(5) 0.0078(5) 0.0023(5)
N1 0.0143(7) 0.0158(8) 0.0171(8) 0.0080(6) 0.0065(6) 0.0040(6)
C1 0.0110(8) 0.0170(9) 0.0220(10) 0.0126(8) 0.0074(7) 0.0058(7)
C2 0.0131(9) 0.0164(9) 0.0201(10) 0.0072(8) 0.0085(8) 0.0058(7)
C3 0.0125(8) 0.0226(10) 0.0171(9) 0.0113(8) 0.0068(7) 0.0051(7)
C4 0.0047(8) 0.0154(9) 0.0221(10) 0.0079(8) 0.0035(7) 0.0012(7)
C5 0.0139(9) 0.0160(9) 0.0177(9) 0.0031(8) 0.0030(8) 0.0003(7)
C6 0.0146(9) 0.0215(10) 0.0161(9) 0.0084(8) 0.0051(8) 0.0022(7)
C7 0.0161(9) 0.0205(9) 0.0144(9) 0.0036(8) 0.0056(8) 0.0039(8)
C8 0.0157(9) 0.0269(10) 0.0225(10) 0.0070(8) 0.0080(8) 0.0061(8)
C9 0.0237(11) 0.0223(10) 0.0223(11) -0.0018(9) 0.0038(9) 0.0005(8)
C10 0.0241(10) 0.0155(9) 0.0163(9) 0.0025(8) 0.0073(8) 0.0043(8)
C11 0.0136(9) 0.0140(9) 0.0171(9) 0.0057(7) 0.0052(7) 0.0036(7)
C12 0.0127(8) 0.0133(9) 0.0171(9) 0.0050(7) 0.0058(7) 0.0030(7)
C13 0.0102(8) 0.0134(9) 0.0190(9) 0.0078(7) 0.0051(7) 0.0030(7)
C14 0.0102(8) 0.0115(8) 0.0175(9) 0.0029(7) 0.0061(7) 0.0033(7)
C15 0.0122(8) 0.0153(9) 0.0107(8) 0.0027(7) 0.0039(7) 0.0027(7)
C16 0.0104(8) 0.0140(9) 0.0162(9) 0.0066(7) 0.0016(7) 0.0025(7)
C17 0.0091(8) 0.0146(9) 0.0176(9) 0.0040(7) 0.0037(7) 0.0021(7)
C18 0.0086(8) 0.0124(9) 0.0205(10) 0.0021(7) 0.0035(7) -0.0001(7)
C19 0.0146(9) 0.0144(9) 0.0268(10) 0.0097(8) 0.0100(8) 0.0075(7)
C20 0.0134(9) 0.0226(10) 0.0156(9) 0.0072(8) 0.0068(7) 0.0053(7)
C21 0.0145(9) 0.0117(9) 0.0192(9) 0.0024(7) 0.0056(8) 0.0028(7)
C22 0.0132(9) 0.0151(9) 0.0145(9) 0.0062(7) 0.0040(7) 0.0028(7)
C23 0.0139(9) 0.0268(11) 0.0219(10) 0.0068(8) 0.0018(8) 0.0046(8)
C24 0.0134(9) 0.0194(10) 0.0303(11) 0.0069(8) 0.0084(8) 0.0057(8)
C25 0.0093(8) 0.0176(9) 0.0162(9) 0.0065(7) 0.0019(7) 0.0047(7)
C26 0.0076(8) 0.0156(9) 0.0203(9) 0.0066(7) 0.0051(7) 0.0016(7)
C27 0.0174(10) 0.0276(11) 0.0242(10) 0.0106(9) 0.0105(8) 0.0057(8)
C28 0.0238(10) 0.0225(10) 0.0178(10) 0.0056(8) 0.0039(8) 0.0128(8)
C29 0.0163(9) 0.0145(9) 0.0293(11) 0.0078(8) 0.0087(8) 0.0029(7)
C30 0.0168(9) 0.0233(10) 0.0181(10) 0.0052(8) 0.0027(8) 0.0064(8)
C31 0.0091(8) 0.0188(9) 0.0185(9) 0.0085(8) 0.0063(7) 0.0024(7)
C32 0.0115(8) 0.0145(9) 0.0211(10) 0.0071(8) 0.0064(7) 0.0017(7)
C33 0.0153(9) 0.0180(9) 0.0244(10) 0.0082(8) 0.0077(8) 0.0040(7)
C34 0.0209(10) 0.0261(10) 0.0184(10) 0.0110(8) 0.0060(8) 0.0036(8)
C35 0.0138(9) 0.0231(10) 0.0241(10) 0.0123(8) 0.0019(8) 0.0023(8)
C36 0.0176(10) 0.0255(11) 0.0349(12) 0.0117(9) 0.0151(9) 0.0077(8)
C37 0.0165(10) 0.0339(12) 0.0322(12) 0.0064(10) 0.0124(9) 0.0039(9)
B1 0.0149(10) 0.0118(9) 0.0213(11) 0.0111(8) 0.0056(9) 0.0062(8)
B2 0.0114(9) 0.0184(10) 0.0075(9) 0.0033(8) 0.0021(8) 0.0023(8)

loop_
_atom_type_symbol
_atom_type_description
_atom_type_scat_dispersion_real
_atom_type_scat_dispersion_imag
_atom_type_scat_source
C C 0.0033 0.0016 'International Tables Vol C Tables 4.2.6.8 and 6.1.1.4'
H H 0.0000 0.0000 'International Tables Vol C Tables 4.2.6.8 and 6.1.1.4'
B B 0.0013 0.0007 'International Tables Vol C Tables 4.2.6.8 and 6.1.1.4'
Cl Cl 0.1484 0.1585 'International Tables Vol C Tables 4.2.6.8 and 6.1.1.4'
N N 0.0061 0.0033 'International Tables Vol C Tables 4.2.6.8 and 6.1.1.4'
O O 0.0106 0.0060 'International Tables Vol C Tables 4.2.6.8 and 6.1.1.4'
S S 0.1246 0.1234 'International Tables Vol C Tables 4.2.6.8 and 6.1.1.4'

loop_
_geom_angle_atom_site_label_1
_geom_angle_atom_site_label_2
_geom_angle_atom_site_label_3
_geom_angle
O1 S1 O2 120.28(9)
O1 S1 N1 106.83(8)
O1 S1 C1 108.30(8)
O2 S1 N1 106.79(8)
O2 S1 C1 107.63(8)
N1 S1 C1 106.22(8)
C9 O3 C8 109.07(14)
B1 O5 C25 106.91(13)
B1 O6 C26 107.23(13)
B2 O7 C31 107.57(13)
B2 O8 C32 107.51(13)
C7 N1 S1 115.41(12)
C7 N1 C10 112.18(14)
C10 N1 S1 116.25(12)
C2 C1 S1 119.40(14)
C2 C1 C6 120.58(16)
C6 C1 S1 119.84(13)
C3 C2 C1 119.35(17)
C2 C3 C4 120.87(16)
C3 C4 C11 122.43(16)
C5 C4 C3 118.27(16)
C5 C4 C11 119.29(16)
C6 C5 C4 121.58(17)
C5 C6 C1 119.26(17)
N1 C7 C8 109.10(15)
O3 C8 C7 111.21(15)
O3 C9 C10 111.39(15)
N1 C10 C9 108.45(15)
C4 C11 C12 112.83(14)
C4 C11 B1 104.65(13)
C12 C11 B1 114.08(14)
C11 C12 C13 115.69(14)
C14 C13 C12 106.31(14)
C20 C13 C12 108.75(14)
C20 C13 C14 112.27(14)
C22 C13 C12 109.76(14)
C22 C13 C14 111.33(14)
C22 C13 C20 108.38(14)
C15 C14 C13 117.60(14)
C21 C14 C13 110.85(14)
C21 C14 C15 107.39(14)
C14 C15 B2 117.29(14)
C16 C15 C14 112.05(14)
C16 C15 B2 114.57(14)
C15 C16 C17 113.82(14)
C16 C17 C18 111.83(14)
C23 C17 C16 109.63(14)
C23 C17 C18 108.67(14)
C24 C17 C16 109.07(14)
C24 C17 C18 109.79(14)
C24 C17 C23 107.77(15)
C19 C18 C17 113.82(14)
C19 C18 C21 107.20(14)
C21 C18 C17 111.99(14)
O4 C19 C18 122.00(16)
O4 C19 C20 120.80(17)
C20 C19 C18 117.19(15)
C19 C20 C13 116.80(15)
C14 C21 C18 108.83(14)
O5 C25 C26 102.43(13)
O5 C25 C27 108.64(14)
O5 C25 C28 105.78(14)
C27 C25 C26 115.31(15)
C27 C25 C28 110.45(15)
C28 C25 C26 113.37(14)
O6 C26 C25 102.54(13)
O6 C26 C29 107.25(13)
O6 C26 C30 107.44(14)
C29 C26 C25 113.77(15)
C30 C26 C25 115.53(14)
C30 C26 C29 109.58(15)
O7 C31 C32 102.53(13)
O7 C31 C33 107.42(14)
O7 C31 C34 106.78(14)
C33 C31 C32 115.73(15)
C33 C31 C34 110.36(15)
C34 C31 C32 113.17(15)
O8 C32 C31 102.20(13)
O8 C32 C35 107.69(14)
O8 C32 C36 107.74(14)
C35 C32 C31 113.04(15)
C36 C32 C31 115.46(15)
C36 C32 C35 110.02(15)
Cl1 C37 Cl2 111.41(11)
O5 B1 O6 114.12(16)
O5 B1 C11 123.28(17)
O6 B1 C11 122.39(16)
O7 B2 O8 113.14(15)
O7 B2 C15 122.56(16)
O8 B2 C15 124.04(16)

loop_
_geom_bond_atom_site_label_1
_geom_bond_atom_site_label_2
_geom_bond_distance
Cl1 C37 1.759(2)
Cl2 C37 1.7635(19)
S1 O1 1.4328(14)
S1 O2 1.4330(14)
S1 N1 1.6397(15)
S1 C1 1.7632(17)
O3 C8 1.421(2)
O3 C9 1.421(2)
O4 C19 1.220(2)
O5 C25 1.470(2)
O5 B1 1.361(2)
O6 C26 1.470(2)
O6 B1 1.364(2)
O7 C31 1.465(2)
O7 B2 1.363(2)
O8 C32 1.465(2)
O8 B2 1.370(2)
N1 C7 1.472(2)
N1 C10 1.474(2)
C1 C2 1.389(2)
C1 C6 1.390(3)
C2 C3 1.387(2)
C3 C4 1.399(3)
C4 C5 1.392(3)
C4 C11 1.523(2)
C5 C6 1.377(3)
C7 C8 1.508(2)
C9 C10 1.514(3)
C11 C12 1.535(2)
C11 B1 1.588(3)
C12 C13 1.554(2)
C13 C14 1.553(2)
C13 C20 1.553(2)
C13 C22 1.533(2)
C14 C15 1.545(2)
C14 C21 1.539(2)
C15 C16 1.530(2)
C15 B2 1.571(2)
C16 C17 1.544(2)
C17 C18 1.560(2)
C17 C23 1.535(3)
C17 C24 1.528(2)
C18 C19 1.509(3)
C18 C21 1.539(2)
C19 C20 1.508(2)
C25 C26 1.563(2)
C25 C27 1.515(2)
C25 C28 1.519(2)
C26 C29 1.520(2)
C26 C30 1.517(2)
C31 C32 1.561(2)
C31 C33 1.516(2)
C31 C34 1.519(2)
C32 C35 1.523(3)
C32 C36 1.513(2)
